data_2200456
loop_
_publ_author_name
'Hansen, Lars Kr.'
'Perlovich, German L.'
'Bauer-Brandl, Annette'

_publ_section_title
;
 Diflunisal--hexane (4/1)
;
_journal_issue 7
_journal_name_full 'Acta Crystallographica Section E'
_journal_page_first o604
_journal_page_last o606
_journal_paper_doi 10.1107/S1600536801008558
_journal_volume 57
_journal_year 2001
_chemical_formula_sum 'C14.5 H7 F2 O3'
_chemical_formula_weight 267.21
_chemical_name_common Diflunisal
_chemical_name_systematic
;
 ?
;
_space_group_IT_number 15
_symmetry_cell_setting monoclinic
_symmetry_space_group_name_Hall '-C 2yc'
_symmetry_space_group_name_H-M 'C 1 2/c 1'
_audit_creation_method SHELXL-97
_cell_angle_alpha 90.00
_cell_angle_beta 110.63(5)
_cell_angle_gamma 90.00
_cell_formula_units_Z 8
_cell_length_a 34.826(17)
_cell_length_b 3.7296(16)
_cell_length_c 20.703(10)
_cell_measurement_reflns_used 26
_cell_measurement_temperature 298(2)
_cell_measurement_theta_max 16
_cell_measurement_theta_min 12
_cell_volume 2517(2)
_computing_molecular_graphics 'ORTEPIII (Burnett & Johnson, 1996)'
_computing_publication_material 'OSCAIL (McArdle, 1993)'
_computing_structure_refinement 'SHELXL97 (Sheldrick, 1997b)'
_computing_structure_solution 'SHELXS97 (Sheldrick, 1997a)'
_diffrn_ambient_temperature 298(2)
_diffrn_measured_fraction_theta_full 1.000
_diffrn_measured_fraction_theta_max 1.000
_diffrn_measurement_device_type 'Enraf-Nonius CAD4'
_diffrn_measurement_method \w--2\q
_diffrn_radiation_monochromator graphite
_diffrn_radiation_source 'fine-focus sealed tube'
_diffrn_radiation_type MoK\a
_diffrn_radiation_wavelength .71069
_diffrn_reflns_av_R_equivalents .0449
_diffrn_reflns_av_sigmaI/netI .1140
_diffrn_reflns_limit_h_max 38
_diffrn_reflns_limit_h_min -40
_diffrn_reflns_limit_k_max 4
_diffrn_reflns_limit_k_min -1
_diffrn_reflns_limit_l_max 24
_diffrn_reflns_limit_l_min -1
_diffrn_reflns_number 2312
_diffrn_reflns_theta_full 24.97
_diffrn_reflns_theta_max 24.97
_diffrn_reflns_theta_min 1.25
_diffrn_standards_decay_% 2
_diffrn_standards_interval_time 120
_diffrn_standards_number 3
_exptl_absorpt_coefficient_mu .118
_exptl_absorpt_correction_type none
_exptl_crystal_colour white
_exptl_crystal_density_diffrn 1.410
_exptl_crystal_density_method 'not measured'
_exptl_crystal_description needle
_exptl_crystal_F_000 1024
_exptl_crystal_size_max .30
_exptl_crystal_size_mid .20
_exptl_crystal_size_min .10
_refine_diff_density_max .271
_refine_diff_density_min -.272
_refine_ls_extinction_method none
_refine_ls_goodness_of_fit_ref 1.043
_refine_ls_hydrogen_treatment refall
_refine_ls_matrix_type full
_refine_ls_number_parameters 227
_refine_ls_number_reflns 2220
_refine_ls_number_restraints 18
_refine_ls_restrained_S_all 1.043
_refine_ls_R_factor_all .1885
_refine_ls_R_factor_gt .0662
_refine_ls_shift/su_max .183
_refine_ls_shift/su_mean .033
_refine_ls_structure_factor_coef Fsqd
_refine_ls_weighting_details 'calc w=1/[\s^2^(Fo^2^)+(0.0837P)^2^P] where P=(Fo^2^+2Fc^2^)/3'
_refine_ls_weighting_scheme calc
_refine_ls_wR_factor_ref .2003
_reflns_number_gt 715
_reflns_number_total 2220
_reflns_threshold_expression >2sigma(I)
_cod_data_source_file cv6024.cif
_cod_data_source_block I
_cod_original_sg_symbol_H-M 'C 2/c'
_cod_database_code 2200456
_cod_database_fobs_code 2200456

loop_
_symmetry_equiv_pos_as_xyz
'x, y, z'
'-x, y, -z+1/2'
'x+1/2, y+1/2, z'
'-x+1/2, y+1/2, -z+1/2'
'-x, -y, -z'
'x, -y, z-1/2'
'-x+1/2, -y+1/2, -z'
'x+1/2, -y+1/2, z-1/2'

loop_
_atom_site_label
_atom_site_fract_x
_atom_site_fract_y
_atom_site_fract_z
_atom_site_U_iso_or_equiv
_atom_site_adp_type
_atom_site_calc_flag
_atom_site_refinement_flags
_atom_site_occupancy
_atom_site_disorder_assembly
_atom_site_disorder_group
_atom_site_type_symbol
F1 .04231(9) .7722(11) .01519(15) .0962(13) Uani d . 1 . . F
O1 .14128(12) .6827(11) .5178(2) .0726(13) Uani d . 1 . . O
O2 .21030(10) .4171(12) .51349(18) .0725(12) Uani d . 1 . . O
F21 .02012(14) .4877(16) .2175(3) .0622(16) Uani d P .50 . . F
F22 .14783(15) .9826(17) .2244(2) .0649(17) Uani d P .50 . . F
O3 .21634(12) .3412(11) .41045(18) .0694(12) Uani d . 1 . . O
C1W .2401(19) .23(3) .201(3) .36(4) Uani d PU .50 . . C
C2W .2292(16) .22(3) .247(3) .39(3) Uani d PU .50 . . C
C3W .2728(14) .16(3) .299(3) .34(2) Uani d PU .50 . . C
H12 -.0001(16) .568(16) .083(2) .096(18) Uiso d . 1 . . H
H10 .1131(16) .955(17) .101(3) .09(2) Uiso d . 1 . . H
H2 .1572(12) .540(11) .3175(17) .040(12) Uiso d . 1 . . H
H3O .2455(16) .300(15) .444(2) .083(18) Uiso d . 1 . . H
H5 .0755(11) .929(11) .4364(19) .041(12) Uiso d . 1 . . H
H1O .1673(16) .624(17) .547(2) .09(2) Uiso d . 1 . . H
H6 .0501(12) .939(11) .3152(19) .040(12) Uiso d . 1 . . H
C1 .10098(14) .7291(13) .3045(2) .0472(13) Uani d . 1 . . C
C2 .13974(14) .6010(14) .3417(3) .0491(14) Uani d . 1 . . C
C3 .15445(13) .5821(14) .4122(2) .0449(13) Uani d . 1 . . C
C4 .12957(16) .6939(15) .4488(3) .0551(15) Uani d . 1 . . C
C5 .09050(16) .8217(16) .4131(3) .0553(15) Uani d . 1 . . C
C6 .07678(16) .8422(14) .3435(3) .0528(15) Uani d . 1 . . C
C7 .19622(15) .4421(15) .4507(3) .0561(14) Uani d . 1 . . C
C8 .08548(14) .7435(14) .2291(3) .0502(14) Uani d . 1 . . C
C9 .10978(15) .8645(15) .1916(3) .0510(14) Uani d . 1 . . C
C10 .09574(19) .8762(18) .1204(3) .0671(17) Uani d . 1 . . C
C11 .05600(18) .7618(16) .0859(3) .0664(17) Uani d . 1 . . C
C12 .03015(17) .6434(17) .1178(3) .0619(16) Uani d . 1 . . C
C13 .04555(15) .6336(15) .1883(3) .0557(15) Uani d . 1 . . C

loop_
_atom_site_aniso_label
_atom_site_aniso_U_11
_atom_site_aniso_U_22
_atom_site_aniso_U_33
_atom_site_aniso_U_12
_atom_site_aniso_U_13
_atom_site_aniso_U_23
F1 .095(3) .121(3) .073(2) -.015(2) .0307(19) .006(2)
O1 .057(2) .101(4) .064(3) .019(2) .026(2) .003(2)
O2 .056(2) .101(3) .060(2) .027(2) .0201(18) .007(2)
F21 .045(3) .076(4) .072(3) -.012(3) .028(3) -.006(4)
F22 .050(3) .079(5) .069(4) -.015(3) .024(3) -.006(4)
O3 .053(2) .094(3) .068(2) .019(2) .030(2) -.001(2)
C1W .40(6) .50(8) .29(5) .12(6) .25(5) -.04(5)
C2W .32(5) .53(9) .23(4) .01(7) -.01(4) -.14(5)
C3W .26(4) .49(7) .32(5) -.05(5) .18(4) -.01(6)
C1 .047(3) .043(3) .055(3) .002(3) .022(3) .000(3)
C2 .038(3) .050(4) .064(4) .007(3) .023(3) .000(3)
C3 .041(3) .048(3) .044(3) .005(3) .012(2) -.003(3)
C4 .062(3) .057(4) .049(3) .003(3) .023(3) .001(3)
C5 .045(3) .070(4) .057(4) .008(3) .024(3) -.008(3)
C6 .049(3) .044(4) .068(4) .005(3) .024(3) -.001(3)
C7 .050(3) .052(4) .065(4) -.001(3) .019(3) .002(3)
C8 .042(3) .049(4) .059(3) .005(3) .017(3) .006(3)
C9 .045(3) .054(4) .055(3) -.005(3) .020(3) -.002(3)
C10 .068(4) .072(5) .069(4) -.003(4) .033(4) .012(4)
C11 .079(4) .070(4) .052(4) .013(4) .025(3) .009(3)
C12 .055(3) .069(4) .062(4) -.002(3) .020(3) .008(3)
C13 .049(3) .057(4) .065(4) .012(3) .026(3) .021(3)

loop_
_atom_type_symbol
_atom_type_description
_atom_type_scat_dispersion_real
_atom_type_scat_dispersion_imag
_atom_type_scat_source
C C .0033 .0016 'International Tables Vol C Tables 4.2.6.8 and 6.1.1.4'
H H .0000 .0000 'International Tables Vol C Tables 4.2.6.8 and 6.1.1.4'
F F .0171 .0103 'International Tables Vol C Tables 4.2.6.8 and 6.1.1.4'
O O .0106 .0060 'International Tables Vol C Tables 4.2.6.8 and 6.1.1.4'

loop_
_geom_angle_atom_site_label_1
_geom_angle_atom_site_label_2
_geom_angle_atom_site_label_3
_geom_angle_site_symmetry_1
_geom_angle_site_symmetry_3
_geom_angle
C2W C1W C3W . 4 82(6)
C2W C1W C3W . . 51(4)
C3W C1W C3W 4 . 101(4)
C1W C2W C3W . . 93(5)
C1W C2W C3W . 4 61(6)
C3W C2W C3W . 4 110(7)
C2W C3W C1W . 4_545 87(5)
C2W C3W C2W . 4_545 86(4)
C1W C3W C2W 4_545 4_545 37(2)
C2W C3W C1W . . 36(3)
C1W C3W C1W 4_545 . 94(5)
C2W C3W C1W 4_545 . 72(4)
C2 C1 C6 . . 116.4(5)
C2 C1 C8 . . 121.9(4)
C6 C1 C8 . . 121.7(5)
C3 C2 C1 . . 122.5(5)
C2 C3 C4 . . 119.5(5)
C2 C3 C7 . . 121.2(5)
C4 C3 C7 . . 119.4(4)
O1 C4 C5 . . 116.9(5)
O1 C4 C3 . . 123.6(5)
C5 C4 C3 . . 119.5(5)
C6 C5 C4 . . 120.1(5)
C5 C6 C1 . . 122.1(5)
O2 C7 O3 . . 123.2(5)
O2 C7 C3 . . 123.2(5)
O3 C7 C3 . . 113.5(5)
C9 C8 C13 . . 114.8(5)
C9 C8 C1 . . 122.2(4)
C13 C8 C1 . . 123.0(5)
F22 C9 C10 . . 116.6(5)
F22 C9 C8 . . 120.4(5)
C10 C9 C8 . . 122.9(5)
C9 C10 C11 . . 117.1(6)
C12 C11 F1 . . 119.1(6)
C12 C11 C10 . . 124.1(5)
F1 C11 C10 . . 116.8(5)
C11 C12 C13 . . 116.7(6)
F21 C13 C12 . . 114.6(5)
F21 C13 C8 . . 120.8(5)
C12 C13 C8 . . 124.5(5)

loop_
_geom_bond_atom_site_label_1
_geom_bond_atom_site_label_2
_geom_bond_site_symmetry_2
_geom_bond_distance
_geom_bond_publ_flag
F1 C11 . 1.370(5) ?
O1 C4 . 1.341(5) ?
O2 C7 . 1.221(5) ?
F21 C13 . 1.351(6) ?
F22 C9 . 1.333(6) ?
O3 C7 . 1.318(5) ?
C1W C2W . 1.15(7) ?
C1W C3W 4 1.66(8) ?
C1W C3W . 1.97(5) ?
C2W C3W . 1.54(7) ?
C2W C3W 4 1.88(12) ?
C3W C1W 4_545 1.66(8) ?
C3W C2W 4_545 1.88(12) ?
C1 C2 . 1.382(6) ?
C1 C6 . 1.422(6) ?
C1 C8 . 1.461(6) ?
C2 C3 . 1.369(6) ?
C3 C4 . 1.401(6) ?
C3 C7 . 1.486(6) ?
C4 C5 . 1.384(6) ?
C5 C6 . 1.350(6) ?
C8 C9 . 1.410(6) ?
C8 C13 . 1.410(6) ?
C9 C10 . 1.381(7) ?
C10 C11 . 1.382(7) ?
C11 C12 . 1.365(7) ?
C12 C13 . 1.366(7) ?

loop_
_geom_hbond_atom_site_label_D
_geom_hbond_atom_site_label_H
_geom_hbond_atom_site_label_A
_geom_hbond_site_symmetry_A
_geom_hbond_distance_DH
_geom_hbond_distance_HA
_geom_hbond_distance_DA
_geom_hbond_angle_DHA
_geom_hbond_publ_flag
O3 H3O O2 7_556 1.02(5) 1.69(5) 2.665(6) 159(3) yes
O1 H1O O2 . .92(5) 2.01(6) 2.630(6) 123(3) yes

loop_
_geom_torsion_atom_site_label_1
_geom_torsion_atom_site_label_2
_geom_torsion_atom_site_label_3
_geom_torsion_atom_site_label_4
_geom_torsion_site_symmetry_1
_geom_torsion_site_symmetry_4
_geom_torsion
C3W C1W C2W C3W 4 . -111(8)
C3W C1W C2W C3W . 4 111(7)
C1W C2W C3W C1W . 4_545 -102(11)
C3W C2W C3W C1W 4 4_545 -162(7)
C1W C2W C3W C2W . 4_545 -65(10)
C3W C2W C3W C2W 4 4_545 -125(8)
C3W C2W C3W C1W 4 . -60(6)
C3W C1W C3W C2W 4 . 70(9)
C2W C1W C3W C1W . 4_545 78(11)
C3W C1W C3W C1W 4 4_545 149(5)
C2W C1W C3W C2W . 4_545 109(11)
C3W C1W C3W C2W 4 4_545 179(5)
C6 C1 C2 C3 . . .0(8)
C8 C1 C2 C3 . . -179.2(5)
C1 C2 C3 C4 . . .4(8)
C1 C2 C3 C7 . . 179.8(5)
C2 C3 C4 O1 . . 179.5(5)
C7 C3 C4 O1 . . .1(8)
C2 C3 C4 C5 . . .0(8)
C7 C3 C4 C5 . . -179.5(5)
O1 C4 C5 C6 . . 179.6(5)
C3 C4 C5 C6 . . -.8(8)
C4 C5 C6 C1 . . 1.3(9)
C2 C1 C6 C5 . . -.9(8)
C8 C1 C6 C5 . . 178.4(5)
C2 C3 C7 O2 . . -179.1(5)
C4 C3 C7 O2 . . .3(8)
C2 C3 C7 O3 . . -.3(7)
C4 C3 C7 O3 . . 179.1(5)
C2 C1 C8 C9 . . -43.4(8)
C6 C1 C8 C9 . . 137.3(5)
C2 C1 C8 C13 . . 135.6(5)
C6 C1 C8 C13 . . -43.6(8)
C13 C8 C9 F22 . . 178.6(5)
C1 C8 C9 F22 . . -2.3(8)
C13 C8 C9 C10 . . .2(8)
C1 C8 C9 C10 . . 179.3(6)
F22 C9 C10 C11 . . -178.6(5)
C8 C9 C10 C11 . . -.1(9)
C9 C10 C11 C12 . . .7(10)
C9 C10 C11 F1 . . -179.7(5)
F1 C11 C12 C13 . . 179.1(5)
C10 C11 C12 C13 . . -1.3(9)
C11 C12 C13 F21 . . -174.9(5)
C11 C12 C13 C8 . . 1.4(9)
C9 C8 C13 F21 . . 175.2(5)
C1 C8 C13 F21 . . -3.9(8)
C9 C8 C13 C12 . . -.8(8)
C1 C8 C13 C12 . . -179.9(5)
